data_2209636
loop_
_publ_author_name
'Yu, Bi-Bo'
'Meng, Xiang-Gao'
'Liao, Zhan-Ru'

_publ_section_title
;
 [Bis(1<i>H</i>-benzimidazol-2-ylmethyl)amine]dichloro(ethanol)manganese(II)
;
_journal_coeditor_code RZ2039
_journal_issue 7
_journal_name_full 'Acta Crystallographica Section E'
_journal_page_first m1519
_journal_page_last m1521
_journal_paper_doi 10.1107/S1600536806019830
_journal_volume 62
_journal_year 2006
_chemical_formula_iupac '[Mn Cl2 (C16 H15 N5) (C2 H6 O)]'
_chemical_formula_moiety 'C18 H21 Cl2 Mn N5 O'
_chemical_formula_sum 'C18 H21 Cl2 Mn N5 O'
_chemical_formula_weight 449.24
_chemical_name_systematic
;
[Bis(1H-benzimidazol-2-ylmethyl)amine]dichloro(ethanol)manganese(II)
;
_space_group_IT_number 14
_symmetry_cell_setting monoclinic
_symmetry_space_group_name_Hall '-P 2ybc'
_symmetry_space_group_name_H-M 'P 1 21/c 1'
_atom_sites_solution_hydrogens geom
_atom_sites_solution_primary direct
_atom_sites_solution_secondary difmap
_audit_creation_method SHELXL-97
_cell_angle_alpha 90.00
_cell_angle_beta 98.0090(10)
_cell_angle_gamma 90.00
_cell_formula_units_Z 4
_cell_length_a 7.2920(5)
_cell_length_b 13.8686(10)
_cell_length_c 19.6429(14)
_cell_measurement_reflns_used 4728
_cell_measurement_temperature 292(2)
_cell_measurement_theta_max 24.58
_cell_measurement_theta_min 2.56
_cell_volume 1967.1(2)
_computing_cell_refinement 'SAINT-Plus (Bruker, 2001)'
_computing_data_collection 'SMART (Bruker, 2001)'
_computing_data_reduction SAINT-Plus
_computing_molecular_graphics 'PLATON (Spek, 2003)'
_computing_publication_material PLATON
_computing_structure_refinement 'SHELXL97 (Sheldrick, 1997)'
_computing_structure_solution 'SHELXS97 (Sheldrick, 1997)'
_diffrn_ambient_temperature 292(2)
_diffrn_measured_fraction_theta_full 0.997
_diffrn_measured_fraction_theta_max 0.997
_diffrn_measurement_device_type 'Bruker SMART APEX CCD area-detector'
_diffrn_measurement_method '0.3\% wide \w exposures'
_diffrn_radiation_monochromator graphite
_diffrn_radiation_source 'fine focus sealed Siemens Mo tube'
_diffrn_radiation_type 'Mo K\a'
_diffrn_radiation_wavelength 0.71073
_diffrn_reflns_av_R_equivalents 0.0378
_diffrn_reflns_av_sigmaI/netI 0.0391
_diffrn_reflns_limit_h_max 9
_diffrn_reflns_limit_h_min -9
_diffrn_reflns_limit_k_max 15
_diffrn_reflns_limit_k_min -17
_diffrn_reflns_limit_l_max 25
_diffrn_reflns_limit_l_min -25
_diffrn_reflns_number 15190
_diffrn_reflns_theta_full 27.00
_diffrn_reflns_theta_max 27.00
_diffrn_reflns_theta_min 1.80
_diffrn_standards_decay_% 0
_diffrn_standards_number 0
_exptl_absorpt_coefficient_mu 0.961
_exptl_absorpt_correction_T_max 0.9100
_exptl_absorpt_correction_T_min 0.7614
_exptl_absorpt_correction_type multi-scan
_exptl_absorpt_process_details '(SADABS; Sheldrick, 2001)'
_exptl_crystal_colour colourless
_exptl_crystal_density_diffrn 1.517
_exptl_crystal_density_method 'not measured'
_exptl_crystal_description block
_exptl_crystal_F_000 924
_exptl_crystal_size_max 0.30
_exptl_crystal_size_mid 0.20
_exptl_crystal_size_min 0.10
_refine_diff_density_max 0.321
_refine_diff_density_min -0.255
_refine_ls_extinction_method none
_refine_ls_goodness_of_fit_ref 1.018
_refine_ls_hydrogen_treatment mixed
_refine_ls_matrix_type full
_refine_ls_number_parameters 261
_refine_ls_number_reflns 4278
_refine_ls_number_restraints 4
_refine_ls_restrained_S_all 1.018
_refine_ls_R_factor_all 0.0520
_refine_ls_R_factor_gt 0.0383
_refine_ls_shift/su_max 0.001
_refine_ls_shift/su_mean 0.000
_refine_ls_structure_factor_coef Fsqd
_refine_ls_weighting_details 'calc w=1/[\s^2^(Fo^2^)+(0.0569P)^2^+0.0319P] where P=(Fo^2^+2Fc^2^)/3'
_refine_ls_weighting_scheme calc
_refine_ls_wR_factor_gt 0.0952
_refine_ls_wR_factor_ref 0.1011
_reflns_number_gt 3433
_reflns_number_total 4278
_reflns_threshold_expression I>2\s(I)
_cod_data_source_file rz2039.cif
_cod_data_source_block I
_cod_depositor_comments
;
The following automatic conversions were performed:
'_symmetry_cell_setting' value 'Monoclinic' changed to 'monoclinic'
according to '/home/saulius/struct/CIF-dictionaries/cif_core.dic'
dictionary named 'cif_core.dic' version 2.4.1 from 2010-06-29.

Automatic conversion script
Id: cif_fix_enum 1527 2010-12-29 10:47:43Z saulius 

The following automatic conversions were performed:

'_symmetry_cell_setting' value 'Monoclinic' changed to 'monoclinic'
according to /home/saulius/struct/CIF-dictionaries/cif_core.dic
dictionary named 'cif_core.dic' version 2.4.1 from 2010-06-29.

Automatic conversion script
Id: cif_fix_values 1715 2011-07-08 13:25:40Z adriana 
;
_cod_original_sg_symbol_H-M 'P 21/c'
_cod_database_code 2209636
_cod_database_fobs_code 2209636

loop_
_symmetry_equiv_pos_as_xyz
'x, y, z'
'-x, y+1/2, -z+1/2'
'-x, -y, -z'
'x, -y-1/2, z-1/2'

loop_
_atom_site_type_symbol
_atom_site_label
_atom_site_fract_x
_atom_site_fract_y
_atom_site_fract_z
_atom_site_U_iso_or_equiv
_atom_site_adp_type
_atom_site_calc_flag
_atom_site_refinement_flags
_atom_site_occupancy
Mn Mn1 0.20231(5) 0.48349(2) 0.291978(15) 0.03074(12) Uani d . 1
Cl Cl2 0.55799(8) 0.45887(4) 0.33731(3) 0.03837(15) Uani d . 1
Cl Cl1 0.16408(11) 0.33215(4) 0.23183(3) 0.0547(2) Uani d . 1
N N1 0.2458(3) 0.49819(14) 0.51044(10) 0.0384(5) Uani d D 1
N N2 0.1639(3) 0.46016(13) 0.40070(9) 0.0339(4) Uani d . 1
N N3 0.2233(3) 0.63830(14) 0.34950(9) 0.0355(4) Uani d D 1
N N4 0.2679(2) 0.59383(13) 0.21840(8) 0.0324(4) Uani d . 1
N N5 0.3915(3) 0.73373(14) 0.19432(10) 0.0411(5) Uani d D 1
O O1 -0.0967(2) 0.52918(13) 0.27299(8) 0.0443(4) Uani d D 1
C C1 0.1944(3) 0.40242(17) 0.51020(10) 0.0360(5) Uani d . 1
C C2 0.1880(3) 0.3357(2) 0.56237(12) 0.0456(6) Uani d . 1
H H2 0.2222 0.3516 0.6084 0.055 Uiso calc R 1
C C3 0.1283(4) 0.2444(2) 0.54224(13) 0.0508(6) Uani d . 1
H H3 0.1216 0.1976 0.5757 0.061 Uiso calc R 1
C C4 0.0777(4) 0.21999(19) 0.47353(13) 0.0506(6) Uani d . 1
H H4 0.0396 0.1573 0.4623 0.061 Uiso calc R 1
C C5 0.0827(3) 0.28672(18) 0.42159(12) 0.0443(6) Uani d . 1
H H5 0.0477 0.2705 0.3757 0.053 Uiso calc R 1
C C6 0.1421(3) 0.37893(17) 0.44097(11) 0.0341(5) Uani d . 1
C C7 0.2267(3) 0.52831(16) 0.44467(10) 0.0331(5) Uani d . 1
C C8 0.2822(3) 0.62591(17) 0.42351(11) 0.0379(5) Uani d . 1
H H8A 0.2248 0.6748 0.4489 0.045 Uiso calc R 1
H H8B 0.4155 0.6331 0.4337 0.045 Uiso calc R 1
C C9 0.3297(4) 0.70810(18) 0.31562(12) 0.0459(6) Uani d . 1
H H9A 0.4562 0.7105 0.3387 0.055 Uiso calc R 1
H H9B 0.2757 0.7718 0.3176 0.055 Uiso calc R 1
C C10 0.3274(3) 0.67816(15) 0.24243(11) 0.0353(5) Uani d . 1
C C11 0.3731(3) 0.68167(16) 0.13408(11) 0.0367(5) Uani d . 1
C C12 0.4206(3) 0.7014(2) 0.06911(12) 0.0487(6) Uani d . 1
H H12 0.4763 0.7592 0.0594 0.058 Uiso calc R 1
C C13 0.3806(4) 0.6308(2) 0.02031(13) 0.0518(7) Uani d . 1
H H13 0.4087 0.6415 -0.0238 0.062 Uiso calc R 1
C C14 0.2997(4) 0.5440(2) 0.03462(12) 0.0511(7) Uani d . 1
H H14 0.2743 0.4984 -0.0001 0.061 Uiso calc R 1
C C15 0.2560(4) 0.52380(18) 0.09940(12) 0.0426(6) Uani d . 1
H H15 0.2032 0.4652 0.1091 0.051 Uiso calc R 1
C C16 0.2941(3) 0.59422(16) 0.14899(11) 0.0342(5) Uani d . 1
C C17 -0.1953(3) 0.5707(2) 0.21159(13) 0.0509(7) Uani d . 1
H H17A -0.1167 0.6179 0.1935 0.061 Uiso calc R 1
H H17B -0.3039 0.6040 0.2230 0.061 Uiso calc R 1
C C18 -0.2534(5) 0.4980(3) 0.15821(16) 0.0744(10) Uani d . 1
H H18A -0.1467 0.4637 0.1475 0.112 Uiso calc R 1
H H18B -0.3135 0.5294 0.1176 0.112 Uiso calc R 1
H H18C -0.3378 0.4535 0.1748 0.112 Uiso calc R 1
H H1 0.293(3) 0.5317(15) 0.5455(9) 0.043(7) Uiso d D 1
H H5A 0.436(3) 0.7900(10) 0.2045(12) 0.049(7) Uiso d D 1
H H1A -0.171(4) 0.500(2) 0.2927(16) 0.077(11) Uiso d D 1
H H3A 0.1063(16) 0.6522(19) 0.3426(13) 0.049(8) Uiso d D 1

loop_
_atom_site_aniso_label
_atom_site_aniso_U_11
_atom_site_aniso_U_22
_atom_site_aniso_U_33
_atom_site_aniso_U_12
_atom_site_aniso_U_13
_atom_site_aniso_U_23
Mn1 0.0381(2) 0.0274(2) 0.02640(18) -0.00125(14) 0.00356(14) -0.00166(12)
Cl2 0.0367(3) 0.0415(3) 0.0364(3) 0.0010(2) 0.0032(2) -0.0023(2)
Cl1 0.0807(5) 0.0346(4) 0.0454(3) 0.0012(3) -0.0034(3) -0.0102(3)
N1 0.0418(12) 0.0452(13) 0.0271(9) -0.0012(9) 0.0013(8) -0.0057(8)
N2 0.0354(10) 0.0359(10) 0.0303(9) -0.0017(8) 0.0044(8) -0.0028(8)
N3 0.0390(12) 0.0331(11) 0.0339(10) -0.0006(9) 0.0029(8) -0.0019(8)
N4 0.0368(10) 0.0286(10) 0.0319(9) -0.0004(8) 0.0050(7) 0.0012(7)
N5 0.0492(12) 0.0299(11) 0.0436(11) -0.0086(9) 0.0043(9) 0.0041(9)
O1 0.0337(9) 0.0580(11) 0.0401(9) 0.0003(8) 0.0011(7) 0.0080(8)
C1 0.0293(11) 0.0469(14) 0.0316(11) 0.0040(10) 0.0031(9) 0.0013(10)
C2 0.0404(14) 0.0614(17) 0.0346(12) 0.0049(12) 0.0033(10) 0.0088(11)
C3 0.0539(16) 0.0484(16) 0.0513(15) 0.0033(13) 0.0111(12) 0.0171(12)
C4 0.0525(16) 0.0405(15) 0.0597(16) -0.0059(12) 0.0107(13) 0.0049(12)
C5 0.0452(15) 0.0446(15) 0.0431(13) -0.0034(11) 0.0063(11) -0.0026(11)
C6 0.0303(12) 0.0397(13) 0.0327(11) 0.0014(9) 0.0053(9) 0.0012(9)
C7 0.0329(12) 0.0397(13) 0.0265(10) 0.0028(9) 0.0040(9) -0.0042(9)
C8 0.0421(13) 0.0373(13) 0.0342(11) -0.0012(10) 0.0051(10) -0.0096(10)
C9 0.0629(17) 0.0329(13) 0.0416(13) -0.0074(12) 0.0061(11) -0.0034(10)
C10 0.0379(13) 0.0293(12) 0.0378(11) -0.0006(9) 0.0024(9) 0.0033(9)
C11 0.0355(13) 0.0346(13) 0.0394(12) 0.0035(10) 0.0025(10) 0.0074(10)
C12 0.0478(16) 0.0527(16) 0.0469(14) 0.0029(12) 0.0107(12) 0.0171(12)
C13 0.0599(17) 0.0600(18) 0.0383(13) 0.0087(14) 0.0163(12) 0.0100(12)
C14 0.0582(17) 0.0580(17) 0.0372(13) 0.0093(13) 0.0075(12) -0.0038(12)
C15 0.0496(15) 0.0382(14) 0.0405(13) 0.0004(11) 0.0083(11) -0.0005(10)
C16 0.0307(11) 0.0355(13) 0.0363(11) 0.0020(9) 0.0045(9) 0.0046(9)
C17 0.0413(15) 0.0532(17) 0.0556(16) 0.0043(12) -0.0022(12) 0.0148(13)
C18 0.072(2) 0.100(3) 0.0475(17) 0.0272(19) -0.0080(16) -0.0094(16)

loop_
_atom_type_symbol
_atom_type_description
_atom_type_scat_dispersion_real
_atom_type_scat_dispersion_imag
_atom_type_scat_source
C C 0.0033 0.0016 'International Tables Vol C Tables 4.2.6.8 and 6.1.1.4'
H H 0.0000 0.0000 'International Tables Vol C Tables 4.2.6.8 and 6.1.1.4'
N N 0.0061 0.0033 'International Tables Vol C Tables 4.2.6.8 and 6.1.1.4'
O O 0.0106 0.0060 'International Tables Vol C Tables 4.2.6.8 and 6.1.1.4'
Cl Cl 0.1484 0.1585 'International Tables Vol C Tables 4.2.6.8 and 6.1.1.4'
Mn Mn 0.3368 0.7283 'International Tables Vol C Tables 4.2.6.8 and 6.1.1.4'

loop_
_geom_angle_atom_site_label_1
_geom_angle_atom_site_label_2
_geom_angle_atom_site_label_3
_geom_angle
_geom_angle_publ_flag
N4 Mn1 N2 143.31(7) yes
N4 Mn1 O1 89.40(6) yes
N2 Mn1 O1 87.21(6) yes
N4 Mn1 Cl1 107.75(5) yes
N2 Mn1 Cl1 108.93(5) yes
O1 Mn1 Cl1 96.94(5) yes
N4 Mn1 N3 71.62(6) yes
N2 Mn1 N3 71.82(6) yes
O1 Mn1 N3 79.89(7) yes
Cl1 Mn1 N3 176.75(5) yes
N4 Mn1 Cl2 91.04(5) yes
N2 Mn1 Cl2 84.62(5) yes
O1 Mn1 Cl2 166.90(5) yes
Cl1 Mn1 Cl2 95.38(2) yes
N3 Mn1 Cl2 87.83(5) yes
C7 N1 C1 107.67(18) ?
C7 N1 H1 125.2(17) ?
C1 N1 H1 126.9(17) ?
C7 N2 C6 105.26(17) ?
C7 N2 Mn1 116.61(14) ?
C6 N2 Mn1 134.63(14) ?
C9 N3 C8 115.41(18) ?
C9 N3 Mn1 112.26(13) ?
C8 N3 Mn1 110.45(13) ?
C9 N3 H3A 110.9(17) ?
C8 N3 H3A 109.1(17) ?
Mn1 N3 H3A 97.3(18) ?
C10 N4 C16 105.26(18) ?
C10 N4 Mn1 118.32(14) ?
C16 N4 Mn1 135.37(14) ?
C10 N5 C11 107.45(19) ?
C10 N5 H5A 120.8(17) ?
C11 N5 H5A 131.7(17) ?
C17 O1 Mn1 127.74(15) ?
C17 O1 H1A 108(2) ?
Mn1 O1 H1A 118(2) ?
N1 C1 C2 132.6(2) ?
N1 C1 C6 105.35(19) ?
C2 C1 C6 122.0(2) ?
C3 C2 C1 116.3(2) ?
C3 C2 H2 121.9 ?
C1 C2 H2 121.9 ?
C2 C3 C4 122.2(2) ?
C2 C3 H3 118.9 ?
C4 C3 H3 118.9 ?
C5 C4 C3 121.5(2) ?
C5 C4 H4 119.2 ?
C3 C4 H4 119.2 ?
C4 C5 C6 117.0(2) ?
C4 C5 H5 121.5 ?
C6 C5 H5 121.5 ?
C5 C6 N2 130.1(2) ?
C5 C6 C1 120.9(2) ?
N2 C6 C1 108.99(19) ?
N2 C7 N1 112.7(2) ?
N2 C7 C8 123.50(19) ?
N1 C7 C8 123.7(2) ?
N3 C8 C7 109.25(18) ?
N3 C8 H8A 109.8 ?
C7 C8 H8A 109.8 ?
N3 C8 H8B 109.8 ?
C7 C8 H8B 109.8 ?
H8A C8 H8B 108.3 ?
N3 C9 C10 108.62(18) ?
N3 C9 H9A 110.0 ?
C10 C9 H9A 110.0 ?
N3 C9 H9B 110.0 ?
C10 C9 H9B 110.0 ?
H9A C9 H9B 108.3 ?
N4 C10 N5 112.69(19) ?
N4 C10 C9 123.54(19) ?
N5 C10 C9 123.7(2) ?
N5 C11 C16 105.66(18) ?
N5 C11 C12 132.5(2) ?
C16 C11 C12 121.8(2) ?
C13 C12 C11 116.3(2) ?
C13 C12 H12 121.9 ?
C11 C12 H12 121.9 ?
C12 C13 C14 122.2(2) ?
C12 C13 H13 118.9 ?
C14 C13 H13 118.9 ?
C15 C14 C13 121.4(2) ?
C15 C14 H14 119.3 ?
C13 C14 H14 119.3 ?
C16 C15 C14 117.2(2) ?
C16 C15 H15 121.4 ?
C14 C15 H15 121.4 ?
C15 C16 C11 121.1(2) ?
C15 C16 N4 130.0(2) ?
C11 C16 N4 108.93(19) ?
O1 C17 C18 112.6(2) ?
O1 C17 H17A 109.1 ?
C18 C17 H17A 109.1 ?
O1 C17 H17B 109.1 ?
C18 C17 H17B 109.1 ?
H17A C17 H17B 107.8 ?
C17 C18 H18A 109.5 ?
C17 C18 H18B 109.5 ?
H18A C18 H18B 109.5 ?
C17 C18 H18C 109.5 ?
H18A C18 H18C 109.5 ?
H18B C18 H18C 109.5 ?

loop_
_geom_bond_atom_site_label_1
_geom_bond_atom_site_label_2
_geom_bond_distance
_geom_bond_publ_flag
Mn1 N4 2.2027(17) yes
Mn1 N2 2.2159(17) yes
Mn1 O1 2.2512(17) yes
Mn1 Cl1 2.4057(7) yes
Mn1 N3 2.4210(19) yes
Mn1 Cl2 2.6444(7) yes
N1 C7 1.346(3) ?
N1 C1 1.380(3) ?
N1 H1 0.861(10) ?
N2 C7 1.319(3) ?
N2 C6 1.398(3) ?
N3 C9 1.458(3) ?
N3 C8 1.467(3) ?
N3 H3A 0.867(10) ?
N4 C10 1.312(3) ?
N4 C16 1.403(3) ?
N5 C10 1.352(3) ?
N5 C11 1.377(3) ?
N5 H5A 0.857(10) ?
O1 C17 1.436(3) ?
O1 H1A 0.82(3) ?
C1 C2 1.387(3) ?
C1 C6 1.399(3) ?
C2 C3 1.378(4) ?
C2 H2 0.9300 ?
C3 C4 1.391(4) ?
C3 H3 0.9300 ?
C4 C5 1.382(3) ?
C4 H4 0.9300 ?
C5 C6 1.386(3) ?
C5 H5 0.9300 ?
C7 C8 1.488(3) ?
C8 H8A 0.9700 ?
C8 H8B 0.9700 ?
C9 C10 1.494(3) ?
C9 H9A 0.9700 ?
C9 H9B 0.9700 ?
C11 C16 1.391(3) ?
C11 C12 1.395(3) ?
C12 C13 1.373(4) ?
C12 H12 0.9300 ?
C13 C14 1.386(4) ?
C13 H13 0.9300 ?
C14 C15 1.383(3) ?
C14 H14 0.9300 ?
C15 C16 1.380(3) ?
C15 H15 0.9300 ?
C17 C18 1.474(4) ?
C17 H17A 0.9700 ?
C17 H17B 0.9700 ?
C18 H18A 0.9600 ?
C18 H18B 0.9600 ?
C18 H18C 0.9600 ?

loop_
_geom_hbond_atom_site_label_D
_geom_hbond_atom_site_label_H
_geom_hbond_atom_site_label_A
_geom_hbond_site_symmetry_A
_geom_hbond_distance_DH
_geom_hbond_distance_HA
_geom_hbond_distance_DA
_geom_hbond_angle_DHA
_geom_hbond_publ_flag
N5 H5A Cl2 2_655 0.857(10) 2.484(17) 3.215(2) 144(2) yes
O1 H1A Cl2 1_455 0.82(3) 2.340(15) 3.1265(18) 161(3) yes
N1 H1 Cl2 3_666 0.861(10) 2.409(15) 3.186(2) 150(2) yes

loop_
_geom_torsion_atom_site_label_1
_geom_torsion_atom_site_label_2
_geom_torsion_atom_site_label_3
_geom_torsion_atom_site_label_4
_geom_torsion
N4 Mn1 N2 C7 -15.6(2)
O1 Mn1 N2 C7 -100.85(17)
Cl1 Mn1 N2 C7 162.77(15)
N3 Mn1 N2 C7 -20.57(15)
Cl2 Mn1 N2 C7 68.90(16)
N4 Mn1 N2 C6 -170.85(17)
O1 Mn1 N2 C6 103.9(2)
Cl1 Mn1 N2 C6 7.5(2)
N3 Mn1 N2 C6 -175.8(2)
Cl2 Mn1 N2 C6 -86.4(2)
N4 Mn1 N3 C9 -21.11(16)
N2 Mn1 N3 C9 155.76(18)
O1 Mn1 N3 C9 -113.86(17)
Cl2 Mn1 N3 C9 70.71(16)
N4 Mn1 N3 C8 -151.46(16)
N2 Mn1 N3 C8 25.41(14)
O1 Mn1 N3 C8 115.78(15)
Cl2 Mn1 N3 C8 -59.64(14)
N2 Mn1 N4 C10 10.5(2)
O1 Mn1 N4 C10 95.07(17)
Cl1 Mn1 N4 C10 -167.83(15)
N3 Mn1 N4 C10 15.52(16)
Cl2 Mn1 N4 C10 -71.84(16)
N2 Mn1 N4 C16 176.87(17)
O1 Mn1 N4 C16 -98.6(2)
Cl1 Mn1 N4 C16 -1.5(2)
N3 Mn1 N4 C16 -178.1(2)
Cl2 Mn1 N4 C16 94.5(2)
N4 Mn1 O1 C17 28.6(2)
N2 Mn1 O1 C17 172.0(2)
Cl1 Mn1 O1 C17 -79.23(19)
N3 Mn1 O1 C17 100.0(2)
Cl2 Mn1 O1 C17 120.6(2)
C7 N1 C1 C2 179.4(2)
C7 N1 C1 C6 -0.8(2)
N1 C1 C2 C3 -179.9(2)
C6 C1 C2 C3 0.4(3)
C1 C2 C3 C4 0.3(4)
C2 C3 C4 C5 -0.8(4)
C3 C4 C5 C6 0.6(4)
C4 C5 C6 N2 179.1(2)
C4 C5 C6 C1 0.0(3)
C7 N2 C6 C5 -179.0(2)
Mn1 N2 C6 C5 -21.9(4)
C7 N2 C6 C1 0.1(2)
Mn1 N2 C6 C1 157.24(16)
N1 C1 C6 C5 179.7(2)
C2 C1 C6 C5 -0.5(3)
N1 C1 C6 N2 0.4(2)
C2 C1 C6 N2 -179.7(2)
C6 N2 C7 N1 -0.6(2)
Mn1 N2 C7 N1 -162.60(15)
C6 N2 C7 C8 175.6(2)
Mn1 N2 C7 C8 13.6(3)
C1 N1 C7 N2 0.9(3)
C1 N1 C7 C8 -175.3(2)
C9 N3 C8 C7 -154.9(2)
Mn1 N3 C8 C7 -26.3(2)
N2 C7 C8 N3 10.6(3)
N1 C7 C8 N3 -173.7(2)
C8 N3 C9 C10 150.7(2)
Mn1 N3 C9 C10 22.9(2)
C16 N4 C10 N5 -0.3(3)
Mn1 N4 C10 N5 169.78(15)
C16 N4 C10 C9 -178.4(2)
Mn1 N4 C10 C9 -8.3(3)
C11 N5 C10 N4 -0.2(3)
C11 N5 C10 C9 177.9(2)
N3 C9 C10 N4 -11.4(3)
N3 C9 C10 N5 170.7(2)
C10 N5 C11 C16 0.6(2)
C10 N5 C11 C12 -177.9(3)
N5 C11 C12 C13 179.9(3)
C16 C11 C12 C13 1.7(4)
C11 C12 C13 C14 -0.8(4)
C12 C13 C14 C15 -0.4(4)
C13 C14 C15 C16 0.8(4)
C14 C15 C16 C11 0.0(4)
C14 C15 C16 N4 -179.0(2)
N5 C11 C16 C15 -180.0(2)
C12 C11 C16 C15 -1.3(4)
N5 C11 C16 N4 -0.8(2)
C12 C11 C16 N4 177.9(2)
C10 N4 C16 C15 179.8(2)
Mn1 N4 C16 C15 12.2(4)
C10 N4 C16 C11 0.7(2)
Mn1 N4 C16 C11 -166.87(16)
Mn1 O1 C17 C18 79.4(3)
